data_9011751
loop_
_publ_author_name
'Basso, R.'
'Lucchetti, G.'
'Palenzona, A.'
'Zefiro, L.'

_publ_section_title
;
 Haradaite from the Gambatesa mine, eastern Liguria, Italy
;
_journal_name_full 'Neues Jahrbuch fur Mineralogie, Monatshefte'
_journal_page_first 281
_journal_page_last 288
_journal_volume 1995
_journal_year 1995
_chemical_compound_source 'Gambatesa mine, eastern Liguria, Italy'
_chemical_formula_sum 'Ba0.14 O7 Si2 Sr0.86 V'
_chemical_name_mineral Haradaite
_space_group_IT_number 63
_symmetry_space_group_name_Hall '-C 2c 2'
_symmetry_space_group_name_H-M 'C m c m'
_cell_angle_alpha 90
_cell_angle_beta 90
_cell_angle_gamma 90
_cell_length_a 5.314
_cell_length_b 14.691
_cell_length_c 7.031
_cell_formula_units_Z 4
_cell_volume 548.896
_database_code_amcsd 0014874
_exptl_crystal_density_diffrn 3.796
_cod_original_formula_sum '(Sr.86 Ba.14) V Si2 O7'
_cod_database_code 9011751

loop_
_space_group_symop_operation_xyz
x,y,z
1/2+x,1/2+y,z
x,-y,1/2+z
1/2+x,1/2-y,1/2+z
-x,y,1/2-z
1/2-x,1/2+y,1/2-z
-x,y,z
1/2-x,1/2+y,z
x,-y,-z
1/2+x,1/2-y,-z
x,y,1/2-z
1/2+x,1/2+y,1/2-z
-x,-y,1/2+z
1/2-x,1/2-y,1/2+z
-x,-y,-z
1/2-x,1/2-y,-z

loop_
_atom_site_label
_atom_site_fract_x
_atom_site_fract_y
_atom_site_fract_z
_atom_site_occupancy
_atom_site_U_iso_or_equiv
Sr 0.00000 0.70640 0.25000 0.86000 0.00773
Ba 0.00000 0.70640 0.25000 0.14000 0.00773
V 0.00000 0.39130 0.25000 1.00000 0.00519
Si 0.00000 0.10760 0.02420 1.00000 0.00481
O1 0.24930 0.34700 0.06020 1.00000 0.00836
O2 0.00000 0.00000 0.00000 1.00000 0.01279
O3 0.00000 0.49980 0.25000 1.00000 0.01178
O4 0.00000 0.13650 0.25000 1.00000 0.00785

loop_
_cod_related_entry_id
_cod_related_entry_database
_cod_related_entry_code
1 AMCSD 0014874
